data_9006570
loop_
_publ_author_name
'Menegazzo, G.'
'Carbonin, S.'

_publ_section_title
;
 Oxidation mechanisms in Al-Mg-Fe spinels.
 A second stage: alpha-Fe2O3 exsolution
 Sample: TS11B2, quenched from T = 1150 C after 3 hours
;
_journal_name_full 'Physics and Chemistry of Minerals'
_journal_page_first 541
_journal_page_last 547
_journal_paper_doi 10.1007/s002690050146
_journal_volume 25
_journal_year 1998
_chemical_formula_sum 'Al1.835 Cr0.078 Fe0.29 Mg0.774 Ni0.014 O4 Si0.002 Zn0.007'
_chemical_name_mineral Spinel
_space_group_IT_number 227
_symmetry_space_group_name_Hall '-F 4vw 2vw 3'
_symmetry_space_group_name_H-M 'F d -3 m :2'
_cell_angle_alpha 90
_cell_angle_beta 90
_cell_angle_gamma 90
_cell_length_a 8.1233
_cell_length_b 8.1233
_cell_length_c 8.1233
_cell_formula_units_Z 8
_cell_volume 536.040
_database_code_amcsd 0008152
_exptl_crystal_density_diffrn 3.814
_exptl_crystal_thermal_history 'quenched from T = 1150 C after 3 hours'
_cod_original_sg_symbol_H-M 'F d 3 m'
_cod_original_formula_sum 'Al1.835 Fe.29 Mg.774 Si.002 Zn.007 Cr.078 Ni.014 O4'
_cod_database_code 9006570

loop_
_space_group_symop_operation_xyz
x,y,z
x,1/2+y,1/2+z
1/2+x,y,1/2+z
1/2+x,1/2+y,z
3/4+z,1/2-x,1/4+y
3/4+z,-x,3/4+y
1/4+z,1/2-x,3/4+y
1/4+z,-x,1/4+y
3/4-y,1/2+z,1/4-x
3/4-y,+z,3/4-x
1/4-y,1/2+z,3/4-x
1/4-y,+z,1/4-x
3/4+x,1/2-y,1/4+z
3/4+x,-y,3/4+z
1/4+x,1/2-y,3/4+z
1/4+x,-y,1/4+z
3/4-z,1/2+x,1/4-y
3/4-z,+x,3/4-y
1/4-z,1/2+x,3/4-y
1/4-z,+x,1/4-y
3/4+y,1/2-z,1/4+x
3/4+y,-z,3/4+x
1/4+y,1/2-z,3/4+x
1/4+y,-z,1/4+x
3/4-x,1/2+y,1/4-z
3/4-x,+y,3/4-z
1/4-x,1/2+y,3/4-z
1/4-x,+y,1/4-z
1/2+x,3/4-z,1/4-y
1/2+x,1/4-z,3/4-y
+x,3/4-z,3/4-y
+x,1/4-z,1/4-y
1/2-z,3/4+y,1/4+x
1/2-z,1/4+y,3/4+x
-z,3/4+y,3/4+x
-z,1/4+y,1/4+x
1/2+y,3/4-x,1/4-z
1/2+y,1/4-x,3/4-z
+y,3/4-x,3/4-z
+y,1/4-x,1/4-z
1/2-x,3/4+z,1/4+y
1/2-x,1/4+z,3/4+y
-x,3/4+z,3/4+y
-x,1/4+z,1/4+y
1/2+z,3/4-y,1/4-x
1/2+z,1/4-y,3/4-x
+z,3/4-y,3/4-x
+z,1/4-y,1/4-x
1/2-y,3/4+x,1/4+z
1/2-y,1/4+x,3/4+z
-y,3/4+x,3/4+z
-y,1/4+x,1/4+z
x,1/2+z,1/2+y
x,+z,+y
1/2+x,1/2+z,+y
1/2+x,+z,1/2+y
-z,1/2-y,1/2-x
-z,-y,-x
1/2-z,1/2-y,-x
1/2-z,-y,1/2-x
y,1/2+x,1/2+z
y,+x,+z
1/2+y,1/2+x,+z
1/2+y,+x,1/2+z
-x,1/2-z,1/2-y
-x,-z,-y
1/2-x,1/2-z,-y
1/2-x,-z,1/2-y
z,1/2+y,1/2+x
z,+y,+x
1/2+z,1/2+y,+x
1/2+z,+y,1/2+x
-y,1/2-x,1/2-z
-y,-x,-z
1/2-y,1/2-x,-z
1/2-y,-x,1/2-z
3/4+z,1/4+x,1/2-y
3/4+z,3/4+x,-y
1/4+z,1/4+x,-y
1/4+z,3/4+x,1/2-y
3/4-y,1/4-z,1/2+x
3/4-y,3/4-z,+x
1/4-y,1/4-z,+x
1/4-y,3/4-z,1/2+x
3/4+x,1/4+y,1/2-z
3/4+x,3/4+y,-z
1/4+x,1/4+y,-z
1/4+x,3/4+y,1/2-z
3/4-z,1/4-x,1/2+y
3/4-z,3/4-x,+y
1/4-z,1/4-x,+y
1/4-z,3/4-x,1/2+y
3/4+y,1/4+z,1/2-x
3/4+y,3/4+z,-x
1/4+y,1/4+z,-x
1/4+y,3/4+z,1/2-x
3/4-x,1/4-y,1/2+z
3/4-x,3/4-y,+z
1/4-x,1/4-y,+z
1/4-x,3/4-y,1/2+z
-z,3/4+x,3/4+y
-z,1/4+x,1/4+y
1/2-z,3/4+x,1/4+y
1/2-z,1/4+x,3/4+y
y,3/4-z,3/4-x
y,1/4-z,1/4-x
1/2+y,3/4-z,1/4-x
1/2+y,1/4-z,3/4-x
-x,3/4+y,3/4+z
-x,1/4+y,1/4+z
1/2-x,3/4+y,1/4+z
1/2-x,1/4+y,3/4+z
z,3/4-x,3/4-y
z,1/4-x,1/4-y
1/2+z,3/4-x,1/4-y
1/2+z,1/4-x,3/4-y
-y,3/4+z,3/4+x
-y,1/4+z,1/4+x
1/2-y,3/4+z,1/4+x
1/2-y,1/4+z,3/4+x
x,3/4-y,3/4-z
x,1/4-y,1/4-z
1/2+x,3/4-y,1/4-z
1/2+x,1/4-y,3/4-z
1/4-x,1/2+z,3/4-y
1/4-x,+z,1/4-y
3/4-x,1/2+z,1/4-y
3/4-x,+z,3/4-y
1/4+z,1/2-y,3/4+x
1/4+z,-y,1/4+x
3/4+z,1/2-y,1/4+x
3/4+z,-y,3/4+x
1/4-y,1/2+x,3/4-z
1/4-y,+x,1/4-z
3/4-y,1/2+x,1/4-z
3/4-y,+x,3/4-z
1/4+x,1/2-z,3/4+y
1/4+x,-z,1/4+y
3/4+x,1/2-z,1/4+y
3/4+x,-z,3/4+y
1/4-z,1/2+y,3/4-x
1/4-z,+y,1/4-x
3/4-z,1/2+y,1/4-x
3/4-z,+y,3/4-x
1/4+y,1/2-x,3/4+z
1/4+y,-x,1/4+z
3/4+y,1/2-x,1/4+z
3/4+y,-x,3/4+z
3/4-x,3/4-z,y
3/4-x,1/4-z,1/2+y
1/4-x,3/4-z,1/2+y
1/4-x,1/4-z,y
3/4+z,3/4+y,-x
3/4+z,1/4+y,1/2-x
1/4+z,3/4+y,1/2-x
1/4+z,1/4+y,-x
3/4-y,3/4-x,z
3/4-y,1/4-x,1/2+z
1/4-y,3/4-x,1/2+z
1/4-y,1/4-x,z
3/4+x,3/4+z,-y
3/4+x,1/4+z,1/2-y
1/4+x,3/4+z,1/2-y
1/4+x,1/4+z,-y
3/4-z,3/4-y,x
3/4-z,1/4-y,1/2+x
1/4-z,3/4-y,1/2+x
1/4-z,1/4-y,x
3/4+y,3/4+x,-z
3/4+y,1/4+x,1/2-z
1/4+y,3/4+x,1/2-z
1/4+y,1/4+x,-z
-z,-x,-y
-z,1/2-x,1/2-y
1/2-z,-x,1/2-y
1/2-z,1/2-x,-y
y,z,x
y,1/2+z,1/2+x
1/2+y,z,1/2+x
1/2+y,1/2+z,x
-x,-y,-z
-x,1/2-y,1/2-z
1/2-x,-y,1/2-z
1/2-x,1/2-y,-z
z,x,y
z,1/2+x,1/2+y
1/2+z,x,1/2+y
1/2+z,1/2+x,y
-y,-z,-x
-y,1/2-z,1/2-x
1/2-y,-z,1/2-x
1/2-y,1/2-z,-x

loop_
_atom_site_label
_atom_site_fract_x
_atom_site_fract_y
_atom_site_fract_z
_atom_site_occupancy
_atom_site_U_iso_or_equiv
AlT 0.12500 0.12500 0.12500 0.18420 0.00830
FeT2+ 0.12500 0.12500 0.12500 0.16170 0.00830
FeT3+ 0.12500 0.12500 0.12500 0.08170 0.00830
MgT 0.12500 0.12500 0.12500 0.56350 0.00830
MnT 0.12500 0.12500 0.12500 0.00020 0.00830
SiT 0.12500 0.12500 0.12500 0.00190 0.00830
ZnT 0.12500 0.12500 0.12500 0.00680 0.00830
AlM 0.50000 0.50000 0.50000 0.82560 0.00710
FeM2+ 0.50000 0.50000 0.50000 0.02310 0.00710
MgM 0.50000 0.50000 0.50000 0.10540 0.00710
CrM 0.50000 0.50000 0.50000 0.03910 0.00710
NiM 0.50000 0.50000 0.50000 0.00680 0.00710
TiM 0.50000 0.50000 0.50000 0.00020 0.00710
O 0.26196 0.26196 0.26196 1.00000 0.01140

loop_
_cod_related_entry_id
_cod_related_entry_database
_cod_related_entry_code
1 AMCSD 0008152
